data_7212244
loop_
_publ_author_name
'Lin, Qi-Pu'
'Zhang, Jian'
'Cao, Xin-Yi'
'Yao, Yuan-Gen'
'Li, Zhao-Ji'
'Zhang, Lei'
'Zhou, Zhang-Feng'

_publ_section_title
;
 Canted antiferromagnetic behaviours in isostructural Co(ii) and Ni(ii)
 frameworks with helical lvt topology
;
_journal_issue 10
_journal_name_full CrystEngComm
_journal_page_first 2938
_journal_paper_doi 10.1039/b923235d
_journal_volume 12
_journal_year 2010
_chemical_formula_moiety 'C12 H10 N8 Ni O2, H2 O'
_chemical_formula_sum 'C12 H12 N8 Ni O3'
_chemical_formula_weight 374.99
_chemical_name_systematic
;
?
;
_space_group_IT_number 88
_symmetry_cell_setting tetragonal
_symmetry_space_group_name_Hall '-I 4ad'
_symmetry_space_group_name_H-M 'I 41/a :2'
_atom_sites_solution_hydrogens geom
_atom_sites_solution_primary direct
_atom_sites_solution_secondary difmap
_audit_creation_method SHELXL-97
_cell_angle_alpha 90.00
_cell_angle_beta 90.00
_cell_angle_gamma 90.00
_cell_formula_units_Z 8
_cell_length_a 15.5470(10)
_cell_length_b 15.5470(10)
_cell_length_c 12.4988(13)
_cell_measurement_reflns_used 3975
_cell_measurement_temperature 293(2)
_cell_measurement_theta_max 27.4424
_cell_measurement_theta_min 3.2597
_cell_volume 3021.1(4)
_computing_cell_refinement 'Bruker XSCANS'
_computing_data_collection 'Bruker XSCANS'
_computing_data_reduction 'Bruker SHELXTL'
_computing_molecular_graphics 'Bruker SHELXTL'
_computing_publication_material 'Bruker SHELXTL'
_computing_structure_refinement 'SHELXL-97 (Sheldrick, 1997)'
_computing_structure_solution 'SHELXS-97 (Sheldrick, 1990)'
_diffrn_ambient_temperature 293(2)
_diffrn_measured_fraction_theta_full 0.996
_diffrn_measured_fraction_theta_max 0.996
_diffrn_measurement_device_type 'Bruker P4'
_diffrn_measurement_method '\w scans'
_diffrn_radiation_monochromator graphite
_diffrn_radiation_source 'fine-focus sealed tube'
_diffrn_radiation_type MoK\a
_diffrn_radiation_wavelength 0.71073
_diffrn_reflns_av_R_equivalents 0.0321
_diffrn_reflns_av_sigmaI/netI 0.0196
_diffrn_reflns_limit_h_max 19
_diffrn_reflns_limit_h_min -20
_diffrn_reflns_limit_k_max 20
_diffrn_reflns_limit_k_min -20
_diffrn_reflns_limit_l_max 16
_diffrn_reflns_limit_l_min -16
_diffrn_reflns_number 11479
_diffrn_reflns_theta_full 27.47
_diffrn_reflns_theta_max 27.47
_diffrn_reflns_theta_min 2.09
_diffrn_standards_decay_% none
_diffrn_standards_interval_count none
_diffrn_standards_interval_time 0
_diffrn_standards_number none
_exptl_absorpt_coefficient_mu 1.316
_exptl_absorpt_correction_T_max 0.877
_exptl_absorpt_correction_T_min 0.789
_exptl_absorpt_correction_type multi-scan
_exptl_absorpt_process_details CrystalClear
_exptl_crystal_colour Blue
_exptl_crystal_density_diffrn 1.649
_exptl_crystal_density_method 'not measured'
_exptl_crystal_description Prism
_exptl_crystal_F_000 1536.0
_exptl_crystal_size_max 0.2000
_exptl_crystal_size_mid 0.1500
_exptl_crystal_size_min 0.1000
_refine_diff_density_max 0.705
_refine_diff_density_min -0.925
_refine_diff_density_rms 0.073
_refine_ls_extinction_method none
_refine_ls_goodness_of_fit_ref 1.007
_refine_ls_hydrogen_treatment constr
_refine_ls_matrix_type full
_refine_ls_number_parameters 112
_refine_ls_number_reflns 1735
_refine_ls_number_restraints 6
_refine_ls_restrained_S_all 1.008
_refine_ls_R_factor_all 0.0416
_refine_ls_R_factor_gt 0.0392
_refine_ls_shift/su_max 0.000
_refine_ls_shift/su_mean 0.000
_refine_ls_structure_factor_coef Fsqd
_refine_ls_weighting_details 'calc w=1/[\s^2^(Fo^2^)+(0.0529P)^2^+8.5897P] where P=(Fo^2^+2Fc^2^)/3'
_refine_ls_weighting_scheme calc
_refine_ls_wR_factor_gt 0.0979
_refine_ls_wR_factor_ref 0.1000
_reflns_number_gt 1634
_reflns_number_total 1735
_reflns_threshold_expression >2sigma(I)
_cod_data_source_file b923235d.txt
_cod_data_source_block 2
_cod_depositor_comments
;
The following automatic conversions were performed:

'_symmetry_cell_setting' value 'Tetragonal' changed to 'tetragonal'
according to /home/saulius/struct/CIF-dictionaries/cif_core.dic
dictionary named 'cif_core.dic' version 2.4.2 from
2011-04-26.

'_exptl_absorpt_correction_type' value 'Multi-scan'
changed to 'multi-scan' according to
/home/saulius/struct/CIF-dictionaries/cif_core.dic dictionary named
'cif_core.dic' version 2.4.2 from 2011-04-26.

Automatic conversion script
Id: cif_fix_values 1891 2012-01-12 08:04:46Z andrius 
;
_cod_original_sg_symbol_H-M I4(1)/a
_cod_database_code 7212244

loop_
_symmetry_equiv_pos_as_xyz
'x, y, z'
'-y+3/4, x+1/4, z+1/4'
'-x+1/2, -y, z+1/2'
'y+3/4, -x+3/4, z+3/4'
'x+1/2, y+1/2, z+1/2'
'-y+5/4, x+3/4, z+3/4'
'-x+1, -y+1/2, z+1'
'y+5/4, -x+5/4, z+5/4'
'-x, -y, -z'
'y-3/4, -x-1/4, -z-1/4'
'x-1/2, y, -z-1/2'
'-y-3/4, x-3/4, -z-3/4'
'-x+1/2, -y+1/2, -z+1/2'
'y-1/4, -x+1/4, -z+1/4'
'x, y+1/2, -z'
'-y-1/4, x-1/4, -z-1/4'

loop_
_atom_site_label
_atom_site_type_symbol
_atom_site_fract_x
_atom_site_fract_y
_atom_site_fract_z
_atom_site_U_iso_or_equiv
_atom_site_adp_type
_atom_site_occupancy
_atom_site_symmetry_multiplicity
_atom_site_calc_flag
_atom_site_refinement_flags
Ni1 Ni 0.0000 0.5000 0.0000 0.01855(15) Uani 1 2 d S
O71 O -0.00686(11) 0.57059(10) 0.14472(13) 0.0252(4) Uani 1 1 d .
N1 N 0.08059(12) 0.42630(12) 0.09410(15) 0.0209(4) Uani 1 1 d .
N3 N 0.17252(13) 0.35463(12) 0.20140(16) 0.0239(4) Uani 1 1 d .
N8 N 0.08274(12) 0.46297(12) 0.19345(15) 0.0204(4) Uani 1 1 d .
N4 N 0.15399(14) 0.44649(13) 0.35873(17) 0.0288(5) Uani 1 1 d .
C2 C 0.13469(15) 0.36156(15) 0.10457(18) 0.0243(5) Uani 1 1 d .
H2A H 0.1460 0.3233 0.0491 0.029 Uiso 1 1 calc R
C3A C 0.13903(15) 0.42117(14) 0.25842(18) 0.0221(5) Uani 1 1 d .
C7 C 0.03924(14) 0.53787(14) 0.21794(19) 0.0231(5) Uani 1 1 d .
C6 C 0.05385(17) 0.56340(16) 0.3240(2) 0.0298(5) Uani 1 1 d .
H6A H 0.0257 0.6115 0.3510 0.036 Uiso 1 1 calc R
C5 C 0.11005(17) 0.51737(17) 0.3893(2) 0.0304(5) Uani 1 1 d .
C51 C 0.1255(3) 0.5462(2) 0.5030(2) 0.0484(8) Uani 1 1 d .
H51A H 0.1068 0.5021 0.5515 0.073 Uiso 1 1 calc R
H51B H 0.0938 0.5981 0.5165 0.073 Uiso 1 1 calc R
H51C H 0.1857 0.5569 0.5134 0.073 Uiso 1 1 calc R
O1W O 0.0000 0.7500 0.0670(6) 0.206(5) Uani 1 2 d SU
H1W H 0.0123 0.7074 0.1068 0.309 Uiso 1 1 d R

loop_
_atom_site_aniso_label
_atom_site_aniso_U_11
_atom_site_aniso_U_22
_atom_site_aniso_U_33
_atom_site_aniso_U_23
_atom_site_aniso_U_13
_atom_site_aniso_U_12
Ni1 0.0159(2) 0.0183(2) 0.0214(2) 0.00600(14) -0.00109(14) -0.00013(13)
O71 0.0243(8) 0.0221(8) 0.0292(8) 0.0032(6) -0.0010(6) 0.0058(6)
N1 0.0206(9) 0.0206(9) 0.0216(9) 0.0022(7) -0.0029(7) 0.0016(7)
N3 0.0250(10) 0.0210(9) 0.0256(10) 0.0005(7) -0.0067(8) 0.0050(7)
N8 0.0219(9) 0.0184(9) 0.0208(9) 0.0028(7) -0.0008(7) 0.0023(7)
N4 0.0375(12) 0.0246(10) 0.0244(10) -0.0012(8) -0.0082(8) 0.0033(8)
C2 0.0251(11) 0.0228(11) 0.0248(11) -0.0014(9) -0.0054(9) 0.0040(8)
C3A 0.0234(11) 0.0170(10) 0.0259(11) 0.0045(8) -0.0035(8) 0.0007(8)
C7 0.0215(10) 0.0197(10) 0.0281(11) 0.0031(9) 0.0027(9) 0.0006(8)
C6 0.0344(13) 0.0256(12) 0.0294(12) -0.0022(9) 0.0026(10) 0.0063(10)
C5 0.0374(14) 0.0284(12) 0.0255(12) -0.0016(10) -0.0019(10) 0.0018(10)
C51 0.070(2) 0.0445(17) 0.0304(14) -0.0080(12) -0.0087(14) 0.0108(16)
O1W 0.453(17) 0.050(3) 0.114(5) 0.000 0.000 0.019(6)

loop_
_atom_type_symbol
_atom_type_description
_atom_type_scat_dispersion_real
_atom_type_scat_dispersion_imag
_atom_type_scat_source
C C 0.0033 0.0016 'International Tables Vol C Tables 4.2.6.8 and 6.1.1.4'
H H 0.0000 0.0000 'International Tables Vol C Tables 4.2.6.8 and 6.1.1.4'
N N 0.0061 0.0033 'International Tables Vol C Tables 4.2.6.8 and 6.1.1.4'
Ni Ni 0.3393 1.1124 'International Tables Vol C Tables 4.2.6.8 and 6.1.1.4'
O O 0.0106 0.0060 'International Tables Vol C Tables 4.2.6.8 and 6.1.1.4'

loop_
_geom_angle_atom_site_label_1
_geom_angle_atom_site_label_2
_geom_angle_atom_site_label_3
_geom_angle
_geom_angle_site_symmetry_1
_geom_angle_site_symmetry_3
N1 Ni1 N1 180.00(9) 9_565 .
N1 Ni1 N3 90.74(7) 9_565 12_666
N1 Ni1 N3 89.26(7) . 12_666
N1 Ni1 N3 89.26(7) 9_565 4_454
N1 Ni1 N3 90.74(7) . 4_454
N3 Ni1 N3 180.00(9) 12_666 4_454
N1 Ni1 O71 80.31(7) 9_565 9_565
N1 Ni1 O71 99.69(7) . 9_565
N3 Ni1 O71 89.36(7) 12_666 9_565
N3 Ni1 O71 90.64(7) 4_454 9_565
N1 Ni1 O71 99.69(7) 9_565 .
N1 Ni1 O71 80.31(7) . .
N3 Ni1 O71 90.64(7) 12_666 .
N3 Ni1 O71 89.36(7) 4_454 .
O71 Ni1 O71 180.00(9) 9_565 .
C7 O71 Ni1 112.31(15) . .
C2 N1 N8 102.28(17) . .
C2 N1 Ni1 150.13(16) . .
N8 N1 Ni1 107.50(13) . .
C2 N3 C3A 104.02(18) . .
C2 N3 Ni1 124.57(16) . 2
C3A N3 Ni1 130.78(15) . 2
C3A N8 N1 111.04(18) . .
C3A N8 C7 125.9(2) . .
N1 N8 C7 122.76(18) . .
C3A N4 C5 114.7(2) . .
N1 C2 N3 115.3(2) . .
N1 C2 H2A 122.3 . .
N3 C2 H2A 122.3 . .
N4 C3A N8 122.2(2) . .
N4 C3A N3 130.5(2) . .
N8 C3A N3 107.29(19) . .
O71 C7 N8 117.1(2) . .
O71 C7 C6 131.3(2) . .
N8 C7 C6 111.6(2) . .
C5 C6 C7 120.7(2) . .
C5 C6 H6A 119.7 . .
C7 C6 H6A 119.7 . .
N4 C5 C6 124.8(2) . .
N4 C5 C51 115.4(2) . .
C6 C5 C51 119.9(2) . .
C5 C51 H51A 109.5 . .
C5 C51 H51B 109.5 . .
H51A C51 H51B 109.5 . .
C5 C51 H51C 109.5 . .
H51A C51 H51C 109.5 . .
H51B C51 H51C 109.5 . .

loop_
_geom_bond_atom_site_label_1
_geom_bond_atom_site_label_2
_geom_bond_distance
_geom_bond_site_symmetry_2
Ni1 N1 2.0654(18) 9_565
Ni1 N1 2.0654(18) .
Ni1 N3 2.1132(18) 12_666
Ni1 N3 2.1132(18) 4_454
Ni1 O71 2.1184(17) 9_565
Ni1 O71 2.1184(17) .
O71 C7 1.269(3) .
N1 C2 1.318(3) .
N1 N8 1.367(3) .
N3 C2 1.350(3) .
N3 C3A 1.360(3) .
N3 Ni1 2.1132(18) 2
N8 C3A 1.359(3) .
N8 C7 1.381(3) .
N4 C3A 1.334(3) .
N4 C5 1.352(3) .
C2 H2A 0.9300 .
C7 C6 1.402(3) .
C6 C5 1.393(4) .
C6 H6A 0.9300 .
C5 C51 1.510(4) .
C51 H51A 0.9600 .
C51 H51B 0.9600 .
C51 H51C 0.9600 .
O1W H1W 0.8501 .

loop_
_geom_hbond_atom_site_label_D
_geom_hbond_atom_site_label_H
_geom_hbond_atom_site_label_A
_geom_hbond_distance_DH
_geom_hbond_distance_HA
_geom_hbond_distance_DA
_geom_hbond_angle_DHA
O1W H1W O71 0.85 2.20 2.955(3) 148.1
